data_7250233
loop_
_publ_author_name
'Chuskit, Stanzin'
'Kumar, Sunil'
'Das, Dinabandhu'

_publ_section_title
;
 Polymorphism in novel symmetric and asymmetric bis-hydrazone derivatives
;
_journal_issue 20
_journal_name_full CrystEngComm
_journal_page_first 3247
_journal_page_last 3256
_journal_paper_doi 10.1039/D5CE00242G
_journal_volume 27
_journal_year 2025
_chemical_formula_sum 'C38 H42 I2 N6'
_chemical_formula_weight 836.57
_space_group_crystal_system triclinic
_space_group_IT_number 2
_space_group_name_Hall '-P 1'
_space_group_name_H-M_alt 'P -1'
_atom_sites_solution_hydrogens geom
_audit_creation_method SHELXL-2018/3
_audit_update_record
;
2025-02-18 deposited with the CCDC.	2025-04-08 downloaded from the CCDC.
;
_cell_angle_alpha 83.689(12)
_cell_angle_beta 72.592(13)
_cell_angle_gamma 77.625(12)
_cell_formula_units_Z 2
_cell_length_a 10.325(4)
_cell_length_b 11.902(5)
_cell_length_c 16.282(6)
_cell_measurement_reflns_used 9272
_cell_measurement_temperature 298(2)
_cell_measurement_theta_max 26.61
_cell_measurement_theta_min 2.45
_cell_volume 1862.6(13)
_computing_cell_refinement 'Bruker SAINT'
_computing_data_collection 'Bruker APEX3'
_computing_data_reduction 'Bruker SAINT'
_computing_molecular_graphics 'Xseed-2017 (Barbour, 2017)'
_computing_structure_refinement 'SHELXL-2018/3 (Sheldrick, 2018)'
_computing_structure_solution 'SHELXT 2018/2 (Sheldrick, 2018)'
_diffrn_ambient_temperature 298(2)
_diffrn_measured_fraction_theta_full 0.995
_diffrn_measured_fraction_theta_max 0.991
_diffrn_measurement_device_type 'Bruker APEX-III Photon-II detector'
_diffrn_measurement_method 'phi and omega scan'
_diffrn_radiation_type MoK\a
_diffrn_radiation_wavelength 0.71073
_diffrn_reflns_av_R_equivalents 0.0272
_diffrn_reflns_av_unetI/netI 0.0210
_diffrn_reflns_Laue_measured_fraction_full 0.995
_diffrn_reflns_Laue_measured_fraction_max 0.991
_diffrn_reflns_limit_h_max 13
_diffrn_reflns_limit_h_min -13
_diffrn_reflns_limit_k_max 15
_diffrn_reflns_limit_k_min -15
_diffrn_reflns_limit_l_max 21
_diffrn_reflns_limit_l_min -21
_diffrn_reflns_number 47537
_diffrn_reflns_point_group_measured_fraction_full 0.995
_diffrn_reflns_point_group_measured_fraction_max 0.991
_diffrn_reflns_theta_full 25.000
_diffrn_reflns_theta_max 28.377
_diffrn_reflns_theta_min 2.138
_diffrn_source microfocus
_exptl_absorpt_coefficient_mu 1.722
_exptl_absorpt_correction_T_max 0.7457
_exptl_absorpt_correction_T_min 0.6473
_exptl_absorpt_correction_type none
_exptl_absorpt_process_details SADABS
_exptl_crystal_colour Red
_exptl_crystal_density_diffrn 1.492
_exptl_crystal_density_meas ?
_exptl_crystal_description block
_exptl_crystal_F_000 836
_exptl_crystal_size_max 0.187
_exptl_crystal_size_mid 0.162
_exptl_crystal_size_min 0.110
_refine_diff_density_max 1.044
_refine_diff_density_min -0.831
_refine_diff_density_rms 0.066
_refine_ls_extinction_method none
_refine_ls_goodness_of_fit_ref 1.055
_refine_ls_hydrogen_treatment constr
_refine_ls_matrix_type full
_refine_ls_number_parameters 443
_refine_ls_number_reflns 9250
_refine_ls_number_restraints 6
_refine_ls_restrained_S_all 1.069
_refine_ls_R_factor_all 0.0726
_refine_ls_R_factor_gt 0.0478
_refine_ls_shift/su_max 0.001
_refine_ls_shift/su_mean 0.000
_refine_ls_structure_factor_coef Fsqd
_refine_ls_weighting_details 'w=1/[\s^2^(Fo^2^)+(0.0507P)^2^+1.9313P] where P=(Fo^2^+2Fc^2^)/3'
_refine_ls_weighting_scheme calc
_refine_ls_wR_factor_gt 0.1166
_refine_ls_wR_factor_ref 0.1345
_reflns_Friedel_coverage 0.000
_reflns_number_gt 6412
_reflns_number_total 9250
_reflns_threshold_expression 'I > 2\s(I)'
_cod_data_source_file d5ce00242g2.cif
_cod_data_source_block EIBHB-II
_cod_depositor_comments
;
The following automatic conversions were performed:

data item '_exptl_crystal_density_meas' value 'not measured' was
changed to '?' -- the value is perceived as not measured.

Automatic conversion script
Id: cif_fix_values 8170 2020-07-09 18:12:32Z antanas 

 Adding full bibliography for 7250229--7250245.cif.
;
_cod_original_cell_volume 1862.7(12)
_cod_database_code 7250233
_shelx_shelxl_version_number 2018/3
_shelx_space_group_comment
;
The symmetry employed for this shelxl refinement is uniquely defined
by the following loop, which should always be used as a source of
symmetry information in preference to the above space-group names.
They are only intended as comments.
;
_shelx_estimated_absorpt_t_min 0.739
_shelx_estimated_absorpt_t_max 0.833

loop_
_space_group_symop_operation_xyz
'x, y, z'
'-x, -y, -z'

loop_
_atom_site_label
_atom_site_type_symbol
_atom_site_fract_x
_atom_site_fract_y
_atom_site_fract_z
_atom_site_U_iso_or_equiv
_atom_site_adp_type
_atom_site_occupancy
_atom_site_site_symmetry_order
_atom_site_calc_flag
_atom_site_refinement_flags_posn
_atom_site_refinement_flags_adp
_atom_site_refinement_flags_occupancy
_atom_site_disorder_assembly
_atom_site_disorder_group
I1 I 1.39884(4) 0.75413(3) -0.05423(2) 0.08771(13) Uani 1 1 d . . . . .
N1 N 1.0115(3) 0.5336(2) 0.33720(18) 0.0548(7) Uani 1 1 d . . . . .
C1 C 1.1114(3) 0.4740(3) 0.2812(2) 0.0505(7) Uani 1 1 d . . . . .
I2 I 1.33417(5) -0.06609(3) 0.29641(3) 0.10985(17) Uani 1 1 d . . . . .
N2 N 0.9509(3) 0.4675(2) 0.40898(18) 0.0534(6) Uani 1 1 d . . . . .
C2 C 1.1807(3) 0.5396(3) 0.2034(2) 0.0522(7) Uani 1 1 d . . . . .
N3 N 0.6461(3) 0.5048(2) 0.57474(18) 0.0579(7) Uani 1 1 d . . . . .
C3 C 1.1744(4) 0.6569(3) 0.2045(2) 0.0579(8) Uani 1 1 d . . . . .
H3 H 1.127669 0.694736 0.255104 0.069 Uiso 1 1 calc R U . . .
N4 N 0.5748(3) 0.4368(2) 0.64101(18) 0.0577(7) Uani 1 1 d . . . . .
C4 C 1.2363(4) 0.7185(3) 0.1320(2) 0.0639(9) Uani 1 1 d . . . . .
H4 H 1.232295 0.797019 0.133798 0.077 Uiso 1 1 calc R U . . .
N5 N 0.2210(6) 0.9663(3) 0.6473(3) 0.1058(15) Uani 1 1 d D . . . .
C5 C 1.3044(4) 0.6624(3) 0.0564(2) 0.0613(9) Uani 1 1 d . . . . .
N6 N 0.1752(4) 0.2198(4) 0.9641(3) 0.1050(16) Uani 1 1 d . . . . .
C6 C 1.3110(4) 0.5469(4) 0.0531(2) 0.0680(10) Uani 1 1 d . . . . .
H6 H 1.355948 0.510025 0.001931 0.082 Uiso 1 1 calc R U . . .
C7 C 1.2501(4) 0.4853(3) 0.1268(2) 0.0633(9) Uani 1 1 d . . . . .
H7 H 1.255777 0.406518 0.124816 0.076 Uiso 1 1 calc R U . . .
C8 C 1.1595(3) 0.3469(3) 0.2879(2) 0.0506(7) Uani 1 1 d . . . . .
C9 C 1.2963(4) 0.3040(3) 0.2843(3) 0.0642(9) Uani 1 1 d . . . . .
H9 H 1.355899 0.354618 0.278844 0.077 Uiso 1 1 calc R U . . .
C10 C 1.3454(4) 0.1869(4) 0.2886(3) 0.0713(10) Uani 1 1 d . . . . .
H10 H 1.437358 0.158819 0.287035 0.086 Uiso 1 1 calc R U . . .
C11 C 1.2582(5) 0.1122(3) 0.2953(3) 0.0687(10) Uani 1 1 d . . . . .
C12 C 1.1203(4) 0.1536(3) 0.2993(3) 0.0683(10) Uani 1 1 d . . . . .
H12 H 1.061091 0.102850 0.304036 0.082 Uiso 1 1 calc R U . . .
C13 C 1.0719(4) 0.2713(3) 0.2960(2) 0.0592(8) Uani 1 1 d . . . . .
H13 H 0.979332 0.299638 0.299374 0.071 Uiso 1 1 calc R U . . .
C14 C 0.8368(4) 0.5213(3) 0.4572(2) 0.0528(8) Uani 1 1 d . . . . .
C15 C 0.7707(5) 0.6428(3) 0.4418(3) 0.0917(16) Uani 1 1 d . . . . .
H15A H 0.838673 0.683043 0.403970 0.138 Uiso 1 1 calc R U . . .
H15B H 0.732634 0.679807 0.495693 0.138 Uiso 1 1 calc R U . . .
H15C H 0.698207 0.643991 0.415929 0.138 Uiso 1 1 calc R U . . .
C16 C 0.7656(3) 0.4526(3) 0.5313(2) 0.0500(7) Uani 1 1 d . . . . .
C17 C 0.8324(4) 0.3317(3) 0.5481(2) 0.0604(9) Uani 1 1 d . . . . .
H17A H 0.914230 0.331724 0.564620 0.091 Uiso 1 1 calc R U . . .
H17B H 0.856861 0.289722 0.496851 0.091 Uiso 1 1 calc R U . . .
H17C H 0.769192 0.295667 0.593785 0.091 Uiso 1 1 calc R U . . .
C18 C 0.4550(3) 0.4903(3) 0.6845(2) 0.0488(7) Uani 1 1 d . . . . .
C19 C 0.3906(3) 0.6122(3) 0.6708(2) 0.0492(7) Uani 1 1 d . . . . .
C20 C 0.3940(4) 0.6687(3) 0.5906(2) 0.0557(8) Uani 1 1 d . . . . .
H20 H 0.435938 0.627743 0.541011 0.067 Uiso 1 1 calc R U . . .
C21 C 0.3368(4) 0.7837(3) 0.5831(2) 0.0638(9) Uani 1 1 d . . . . .
H21 H 0.338379 0.817632 0.528657 0.077 Uiso 1 1 calc R U . . .
C22 C 0.2764(4) 0.8509(3) 0.6549(3) 0.0682(10) Uani 1 1 d . . . . .
C23 C 0.2724(4) 0.7936(3) 0.7357(3) 0.0687(10) Uani 1 1 d . . . . .
H23 H 0.232552 0.834514 0.785519 0.082 Uiso 1 1 calc R U . . .
C24 C 0.3263(4) 0.6784(3) 0.7421(2) 0.0584(8) Uani 1 1 d . . . . .
H24 H 0.319612 0.642975 0.796660 0.070 Uiso 1 1 calc R U . . .
C25 C 0.1568(17) 1.0369(6) 0.7202(6) 0.192(5) Uani 1 1 d D . . . .
H25A H 0.237593 1.042089 0.737175 0.231 Uiso 1 1 calc R U . A 1
H25B H 0.134334 1.110770 0.690930 0.231 Uiso 1 1 calc R U . A 1
C27 C 0.2302(8) 1.0263(4) 0.5656(4) 0.118(2) Uani 1 1 d D . . . .
H27A H 0.249992 1.101614 0.568352 0.141 Uiso 1 1 calc R U . B 3
H27B H 0.307446 0.984666 0.522793 0.141 Uiso 1 1 calc R U . B 3
C29 C 0.3806(3) 0.4226(3) 0.7577(2) 0.0511(7) Uani 1 1 d . . . . .
C30 C 0.2371(4) 0.4365(3) 0.7847(2) 0.0603(9) Uani 1 1 d . . . . .
H30 H 0.185130 0.492310 0.756660 0.072 Uiso 1 1 calc R U . . .
C31 C 0.1701(4) 0.3699(4) 0.8518(3) 0.0667(10) Uani 1 1 d . . . . .
H31 H 0.074143 0.380625 0.867142 0.080 Uiso 1 1 calc R U . . .
C32 C 0.2425(4) 0.2867(4) 0.8972(3) 0.0694(10) Uani 1 1 d . . . . .
C33 C 0.3867(4) 0.2751(4) 0.8712(3) 0.0806(13) Uani 1 1 d . . . . .
H33 H 0.439134 0.222388 0.900851 0.097 Uiso 1 1 calc R U . . .
C34 C 0.4516(4) 0.3399(4) 0.8028(3) 0.0683(10) Uani 1 1 d . . . . .
H34 H 0.547679 0.327754 0.786028 0.082 Uiso 1 1 calc R U . . .
C35 C 0.0288(5) 0.2427(5) 0.9991(3) 0.0884(14) Uani 1 1 d . . . . .
H35A H -0.000299 0.173756 1.029871 0.106 Uiso 1 1 calc R U . . .
H35B H -0.013529 0.261623 0.952343 0.106 Uiso 1 1 calc R U . . .
C36 C -0.0209(7) 0.3387(7) 1.0586(4) 0.126(2) Uani 1 1 d . . . . .
H36A H 0.019456 0.319981 1.105608 0.188 Uiso 1 1 calc R U . . .
H36B H -0.119787 0.350472 1.080643 0.188 Uiso 1 1 calc R U . . .
H36C H 0.005498 0.407778 1.028154 0.188 Uiso 1 1 calc R U . . .
C37 C 0.2488(11) 0.0872(10) 0.9771(6) 0.227(6) Uani 1 1 d D . . . .
H37A H 0.188092 0.032864 0.983729 0.272 Uiso 1 1 calc R U . . .
H37B H 0.335050 0.064045 0.932908 0.272 Uiso 1 1 calc R U . . .
C38 C 0.2692(12) 0.1123(16) 1.0630(7) 0.288(10) Uani 1 1 d D . . . .
H38A H 0.280364 0.190704 1.060909 0.432 Uiso 1 1 calc R U . . .
H38B H 0.350173 0.061506 1.071859 0.432 Uiso 1 1 calc R U . . .
H38C H 0.189837 0.100368 1.109546 0.432 Uiso 1 1 calc R U . . .
C26 C 0.0645(17) 1.0513(15) 0.7921(13) 0.136(9) Uani 0.402(16) 1 d D . P C 1
H26A H -0.022036 1.089030 0.782481 0.204 Uiso 0.402(16) 1 calc R U P C 1
H26B H 0.090956 1.097922 0.826547 0.204 Uiso 0.402(16) 1 calc R U P C 1
H26C H 0.054992 0.977833 0.821645 0.204 Uiso 0.402(16) 1 calc R U P C 1
C26A C 0.2379(16) 1.0769(14) 0.7531(13) 0.167(7) Uani 0.598(16) 1 d D . P C 2
H26D H 0.296568 1.013804 0.774196 0.251 Uiso 0.598(16) 1 calc R U P C 2
H26E H 0.182834 1.124673 0.799739 0.251 Uiso 0.598(16) 1 calc R U P C 2
H26F H 0.293729 1.121465 0.709517 0.251 Uiso 0.598(16) 1 calc R U P C 2
C28 C 0.1095(14) 1.0410(13) 0.5376(8) 0.182(8) Uani 0.628(11) 1 d D . P D 3
H28A H 0.094662 0.967118 0.528187 0.273 Uiso 0.628(11) 1 calc R U P D 3
H28B H 0.121156 1.087530 0.484809 0.273 Uiso 0.628(11) 1 calc R U P D 3
H28C H 0.031164 1.078297 0.580858 0.273 Uiso 0.628(11) 1 calc R U P D 3
C28A C 0.3703(15) 1.0518(13) 0.5204(12) 0.111(6) Uani 0.372(11) 1 d D . P D 4
H28D H 0.393673 1.101341 0.554218 0.166 Uiso 0.372(11) 1 calc R U P D 4
H28E H 0.370096 1.089287 0.465095 0.166 Uiso 0.372(11) 1 calc R U P D 4
H28F H 0.437175 0.981197 0.512769 0.166 Uiso 0.372(11) 1 calc R U P D 4

loop_
_atom_site_aniso_label
_atom_site_aniso_U_11
_atom_site_aniso_U_22
_atom_site_aniso_U_33
_atom_site_aniso_U_23
_atom_site_aniso_U_13
_atom_site_aniso_U_12
I1 0.1068(3) 0.0994(2) 0.05368(16) 0.01732(14) -0.00833(15) -0.04398(19)
N1 0.0534(16) 0.0538(15) 0.0465(14) 0.0017(12) 0.0011(12) -0.0116(12)
C1 0.0454(17) 0.0546(18) 0.0460(16) -0.0014(13) -0.0025(13) -0.0134(14)
I2 0.1366(4) 0.05545(18) 0.1214(3) -0.00557(17) -0.0250(3) 0.00011(18)
N2 0.0490(15) 0.0521(15) 0.0470(14) -0.0021(12) 0.0030(12) -0.0078(12)
C2 0.0481(17) 0.0568(18) 0.0457(16) -0.0009(14) -0.0028(14) -0.0132(14)
N3 0.0568(17) 0.0510(15) 0.0520(15) -0.0020(12) 0.0053(13) -0.0106(13)
C3 0.067(2) 0.0558(19) 0.0443(17) -0.0041(14) -0.0024(15) -0.0154(16)
N4 0.0528(16) 0.0546(16) 0.0514(15) -0.0003(12) 0.0059(13) -0.0104(13)
C4 0.077(2) 0.058(2) 0.055(2) 0.0030(16) -0.0116(18) -0.0214(18)
N5 0.148(4) 0.052(2) 0.095(3) -0.006(2) -0.014(3) 0.000(2)
C5 0.063(2) 0.073(2) 0.0450(17) 0.0090(16) -0.0066(15) -0.0256(18)
N6 0.069(2) 0.103(3) 0.107(3) 0.051(3) 0.004(2) -0.009(2)
C6 0.073(2) 0.072(2) 0.0474(18) -0.0055(17) 0.0040(17) -0.0191(19)
C7 0.066(2) 0.060(2) 0.0540(19) -0.0056(16) 0.0029(17) -0.0187(17)
C8 0.0469(17) 0.0537(17) 0.0431(16) -0.0033(13) 0.0009(13) -0.0114(14)
C9 0.052(2) 0.059(2) 0.076(2) -0.0024(18) -0.0077(18) -0.0149(16)
C10 0.058(2) 0.065(2) 0.080(3) -0.001(2) -0.0095(19) -0.0042(18)
C11 0.082(3) 0.053(2) 0.059(2) -0.0036(16) -0.0056(19) -0.0077(19)
C12 0.074(3) 0.059(2) 0.070(2) -0.0063(18) -0.007(2) -0.0251(19)
C13 0.0542(19) 0.061(2) 0.059(2) -0.0023(16) -0.0065(16) -0.0183(16)
C14 0.0549(19) 0.0449(16) 0.0486(17) -0.0025(13) 0.0004(14) -0.0094(14)
C15 0.087(3) 0.054(2) 0.090(3) 0.011(2) 0.026(2) 0.003(2)
C16 0.0507(18) 0.0482(16) 0.0438(16) -0.0062(13) -0.0004(13) -0.0107(14)
C17 0.062(2) 0.0514(18) 0.0550(19) -0.0003(15) -0.0001(16) -0.0091(15)
C18 0.0465(17) 0.0540(17) 0.0408(15) -0.0048(13) -0.0034(13) -0.0103(14)
C19 0.0465(17) 0.0522(17) 0.0456(16) -0.0041(13) -0.0062(13) -0.0110(14)
C20 0.059(2) 0.0598(19) 0.0451(16) -0.0068(14) -0.0085(15) -0.0106(16)
C21 0.075(2) 0.060(2) 0.0518(19) 0.0038(16) -0.0144(17) -0.0116(18)
C22 0.074(3) 0.052(2) 0.071(2) -0.0058(17) -0.011(2) -0.0091(18)
C23 0.079(3) 0.059(2) 0.057(2) -0.0130(17) -0.0037(19) -0.0067(19)
C24 0.064(2) 0.062(2) 0.0423(16) -0.0065(14) -0.0030(15) -0.0111(16)
C25 0.357(16) 0.066(4) 0.126(7) -0.030(4) -0.056(10) 0.014(6)
C27 0.142(6) 0.059(3) 0.115(5) 0.014(3) -0.003(4) 0.004(3)
C29 0.0453(17) 0.0536(17) 0.0461(16) -0.0012(13) -0.0026(13) -0.0074(14)
C30 0.0486(19) 0.063(2) 0.060(2) 0.0080(16) -0.0087(16) -0.0073(16)
C31 0.0436(18) 0.072(2) 0.072(2) 0.0077(19) -0.0008(17) -0.0114(16)
C32 0.053(2) 0.069(2) 0.066(2) 0.0149(18) 0.0036(17) -0.0066(17)
C33 0.053(2) 0.092(3) 0.074(3) 0.028(2) -0.0050(19) 0.001(2)
C34 0.0426(18) 0.080(3) 0.065(2) 0.0139(19) -0.0015(16) -0.0032(17)
C35 0.072(3) 0.098(3) 0.077(3) 0.016(3) 0.006(2) -0.027(2)
C36 0.117(5) 0.152(6) 0.086(4) 0.000(4) 0.011(3) -0.037(4)
C37 0.180(10) 0.184(10) 0.244(14) -0.021(10) 0.073(9) -0.064(8)
C38 0.145(9) 0.57(3) 0.172(11) -0.115(15) -0.008(8) -0.127(13)
C26 0.121(14) 0.119(13) 0.16(2) -0.063(13) -0.044(13) 0.027(10)
C26A 0.175(15) 0.132(12) 0.221(19) -0.041(12) -0.082(13) -0.035(10)
C28 0.180(14) 0.187(14) 0.102(8) 0.056(9) -0.001(8) 0.041(11)
C28A 0.117(13) 0.081(9) 0.123(13) 0.001(9) -0.016(10) -0.024(8)

loop_
_atom_type_symbol
_atom_type_description
_atom_type_scat_dispersion_real
_atom_type_scat_dispersion_imag
_atom_type_scat_source
C C 0.0033 0.0016 'International Tables Vol C Tables 4.2.6.8 and 6.1.1.4'
H H 0.0000 0.0000 'International Tables Vol C Tables 4.2.6.8 and 6.1.1.4'
I I -0.4742 1.8119 'International Tables Vol C Tables 4.2.6.8 and 6.1.1.4'
N N 0.0061 0.0033 'International Tables Vol C Tables 4.2.6.8 and 6.1.1.4'

loop_
_geom_angle_atom_site_label_1
_geom_angle_atom_site_label_2
_geom_angle_atom_site_label_3
_geom_angle
_geom_angle_site_symmetry_1
_geom_angle_site_symmetry_3
_geom_angle_publ_flag
C1 N1 N2 113.3(3) . . ?
N1 C1 C2 116.0(3) . . ?
N1 C1 C8 125.5(3) . . ?
C2 C1 C8 118.5(3) . . ?
C14 N2 N1 113.6(3) . . ?
C3 C2 C7 118.3(3) . . ?
C3 C2 C1 121.0(3) . . ?
C7 C2 C1 120.7(3) . . ?
C16 N3 N4 114.3(3) . . ?
C4 C3 C2 121.2(3) . . ?
C18 N4 N3 113.8(3) . . ?
C3 C4 C5 119.4(4) . . ?
C22 N5 C27 122.2(4) . . ?
C22 N5 C25 123.0(5) . . ?
C27 N5 C25 114.8(5) . . ?
C6 C5 C4 120.7(3) . . ?
C6 C5 I1 119.3(3) . . ?
C4 C5 I1 120.0(3) . . ?
C32 N6 C35 122.2(4) . . ?
C32 N6 C37 118.4(5) . . ?
C35 N6 C37 114.7(5) . . ?
C5 C6 C7 119.5(3) . . ?
C6 C7 C2 120.9(4) . . ?
C13 C8 C9 119.2(3) . . ?
C13 C8 C1 121.8(3) . . ?
C9 C8 C1 119.0(3) . . ?
C10 C9 C8 120.7(4) . . ?
C11 C10 C9 119.7(4) . . ?
C10 C11 C12 120.4(4) . . ?
C10 C11 I2 119.9(3) . . ?
C12 C11 I2 119.6(3) . . ?
C11 C12 C13 119.3(4) . . ?
C8 C13 C12 120.6(4) . . ?
N2 C14 C16 115.4(3) . . ?
N2 C14 C15 125.5(3) . . ?
C16 C14 C15 119.1(3) . . ?
N3 C16 C14 114.5(3) . . ?
N3 C16 C17 126.0(3) . . ?
C14 C16 C17 119.4(3) . . ?
N4 C18 C29 115.1(3) . . ?
N4 C18 C19 126.9(3) . . ?
C29 C18 C19 117.9(3) . . ?
C24 C19 C20 116.2(3) . . ?
C24 C19 C18 118.6(3) . . ?
C20 C19 C18 125.1(3) . . ?
C21 C20 C19 121.7(3) . . ?
C20 C21 C22 121.9(3) . . ?
N5 C22 C21 121.9(4) . . ?
N5 C22 C23 121.8(4) . . ?
C21 C22 C23 116.3(3) . . ?
C24 C23 C22 120.9(3) . . ?
C23 C24 C19 122.9(3) . . ?
C26 C25 N5 146.9(14) . . ?
C26A C25 N5 117.5(17) . . ?
C28 C27 N5 114.7(7) . . ?
N5 C27 C28A 113.9(9) . . ?
C34 C29 C30 116.3(3) . . ?
C34 C29 C18 120.8(3) . . ?
C30 C29 C18 122.9(3) . . ?
C31 C30 C29 121.8(3) . . ?
C30 C31 C32 121.6(3) . . ?
N6 C32 C31 121.4(4) . . ?
N6 C32 C33 122.2(4) . . ?
C31 C32 C33 116.4(3) . . ?
C34 C33 C32 121.1(4) . . ?
C33 C34 C29 122.7(3) . . ?
N6 C35 C36 112.7(5) . . ?
C38 C37 N6 91.3(9) . . ?

loop_
_geom_bond_atom_site_label_1
_geom_bond_atom_site_label_2
_geom_bond_distance
_geom_bond_site_symmetry_2
_geom_bond_publ_flag
I1 C5 2.088(3) . ?
N1 C1 1.290(4) . ?
N1 N2 1.396(4) . ?
C1 C2 1.484(4) . ?
C1 C8 1.491(5) . ?
I2 C11 2.099(4) . ?
N2 C14 1.284(4) . ?
C2 C3 1.386(5) . ?
C2 C7 1.390(5) . ?
N3 C16 1.286(4) . ?
N3 N4 1.397(4) . ?
C3 C4 1.378(5) . ?
N4 C18 1.294(4) . ?
C4 C5 1.385(5) . ?
N5 C22 1.378(5) . ?
N5 C27 1.427(7) . ?
N5 C25 1.436(8) . ?
C5 C6 1.367(6) . ?
N6 C32 1.377(5) . ?
N6 C35 1.423(6) . ?
N6 C37 1.620(12) . ?
C6 C7 1.387(5) . ?
C8 C13 1.377(5) . ?
C8 C9 1.380(5) . ?
C9 C10 1.378(5) . ?
C10 C11 1.370(6) . ?
C11 C12 1.387(6) . ?
C12 C13 1.383(5) . ?
C14 C16 1.475(4) . ?
C14 C15 1.490(5) . ?
C16 C17 1.491(5) . ?
C18 C29 1.472(4) . ?
C18 C19 1.484(5) . ?
C19 C24 1.387(5) . ?
C19 C20 1.396(5) . ?
C20 C21 1.377(5) . ?
C21 C22 1.397(5) . ?
C22 C23 1.407(6) . ?
C23 C24 1.370(5) . ?
C25 C26 1.271(14) . ?
C25 C26A 1.308(13) . ?
C27 C28 1.421(13) . ?
C27 C28A 1.493(13) . ?
C29 C34 1.378(5) . ?
C29 C30 1.391(5) . ?
C30 C31 1.376(5) . ?
C31 C32 1.393(5) . ?
C32 C33 1.400(6) . ?
C33 C34 1.368(5) . ?
C35 C36 1.484(9) . ?
C37 C38 1.544(2) . ?
